data_7114987
loop_
_publ_author_name
'Brandys, Marie-Claude'
'Puddephatt, Richard J.'

_publ_section_title
;
 Polymers and rings in gold(i) diphosphine complexes: linking gold rings
 through aurophilic interactions
;
_journal_issue 14
_journal_name_full 'Chemical Communications'
_journal_page_first 1280
_journal_paper_doi 10.1039/b103020p
_journal_year 2001
_chemical_formula_sum 'C28 H24 Au2 N2 P2'
_chemical_formula_weight 844.36
_chemical_name_common complex3b
_chemical_name_systematic
; 
? 
;
_space_group_IT_number 14
_symmetry_space_group_name_Hall '-P 2yn'
_symmetry_space_group_name_H-M 'P 1 21/n 1'
_atom_sites_solution_hydrogens geom
_atom_sites_solution_primary direct
_atom_sites_solution_secondary difmap
_audit_creation_method SHELXL-97
_cell_angle_alpha 90.00
_cell_angle_beta 108.34(6)
_cell_angle_gamma 90.00
_cell_formula_units_Z 4
_cell_length_a 12.5970(10)
_cell_length_b 11.4020(9)
_cell_length_c 19.2580(14)
_cell_measurement_temperature 298(2)
_cell_volume 2625.5(10)
_computing_structure_refinement 'SHELXL-97 (Sheldrick, 1997)'
_computing_structure_solution 'SHELXS-97 (Sheldrick, 1990)'
_diffrn_ambient_temperature 298(2)
_diffrn_measured_fraction_theta_full 0.922
_diffrn_measured_fraction_theta_max 0.922
_diffrn_radiation_monochromator graphite
_diffrn_radiation_source 'fine-focus sealed tube'
_diffrn_radiation_type MoK\a
_diffrn_radiation_wavelength 0.71073
_diffrn_reflns_av_R_equivalents 0.0342
_diffrn_reflns_av_sigmaI/netI 0.0440
_diffrn_reflns_limit_h_max 14
_diffrn_reflns_limit_h_min -14
_diffrn_reflns_limit_k_max 13
_diffrn_reflns_limit_k_min -12
_diffrn_reflns_limit_l_max 22
_diffrn_reflns_limit_l_min -22
_diffrn_reflns_number 7933
_diffrn_reflns_theta_full 24.99
_diffrn_reflns_theta_max 24.99
_diffrn_reflns_theta_min 2.86
_exptl_absorpt_coefficient_mu 11.304
_exptl_absorpt_correction_T_max 0.6606
_exptl_absorpt_correction_T_min 0.1138
_exptl_crystal_density_diffrn 2.136
_exptl_crystal_density_method 'not measured'
_exptl_crystal_F_000 1576
_exptl_crystal_size_max 0.34
_exptl_crystal_size_mid 0.22
_exptl_crystal_size_min 0.04
_refine_diff_density_max 1.957
_refine_diff_density_min -3.536
_refine_diff_density_rms 0.266
_refine_ls_extinction_method none
_refine_ls_goodness_of_fit_ref 1.114
_refine_ls_hydrogen_treatment mixed
_refine_ls_matrix_type full
_refine_ls_number_parameters 259
_refine_ls_number_reflns 4262
_refine_ls_number_restraints 0
_refine_ls_restrained_S_all 1.114
_refine_ls_R_factor_all 0.0811
_refine_ls_R_factor_gt 0.0641
_refine_ls_shift/su_max 0.001
_refine_ls_shift/su_mean 0.000
_refine_ls_structure_factor_coef Fsqd
_refine_ls_weighting_details 'calc w=1/[\s^2^(Fo^2^)+(0.1084P)^2^+19.1382P] where P=(Fo^2^+2Fc^2^)/3'
_refine_ls_weighting_scheme calc
_refine_ls_wR_factor_gt 0.1676
_refine_ls_wR_factor_ref 0.1903
_reflns_number_gt 3381
_reflns_number_total 4262
_reflns_threshold_expression >2sigma(I)
_cod_data_source_file b103020p.txt
_cod_data_source_block 00093mc
_cod_original_cell_volume 2625.5(4)
_cod_database_code 7114987

loop_
_symmetry_equiv_pos_as_xyz
'x, y, z'
'-x+1/2, y+1/2, -z+1/2'
'-x, -y, -z'
'x-1/2, -y-1/2, z-1/2'

loop_
_atom_site_label
_atom_site_type_symbol
_atom_site_fract_x
_atom_site_fract_y
_atom_site_fract_z
_atom_site_U_iso_or_equiv
_atom_site_adp_type
_atom_site_occupancy
_atom_site_symmetry_multiplicity
_atom_site_calc_flag
_atom_site_refinement_flags
Au1 Au 0.44568(5) 0.87301(5) 0.10485(3) 0.0590(2) Uani 1 1 d .
Au2 Au 0.21934(5) 1.01775(5) 0.06827(3) 0.0635(2) Uani 1 1 d .
P1 P 0.5639(3) 1.0284(3) 0.1427(2) 0.0549(9) Uani 1 1 d .
P2 P 0.1601(3) 1.0593(3) -0.0539(2) 0.0573(9) Uani 1 1 d .
N2 N 0.2830(12) 0.9631(13) 0.2354(10) 0.083(4) Uani 1 1 d .
N1 N 0.3105(17) 0.6461(14) 0.0406(10) 0.103(6) Uani 1 1 d .
C1 C 0.3555(14) 0.7317(15) 0.0642(9) 0.074(4) Uani 1 1 d .
C2 C 0.2599(15) 0.9826(15) 0.1740(10) 0.067(4) Uani 1 1 d .
C3 C 0.6601(12) 1.0379(13) 0.0893(9) 0.061(4) Uani 1 1 d .
H3A H 0.6179 1.0531 0.0386 0.074 Uiso 1 1 calc R
H3B H 0.7107 1.1033 0.1070 0.074 Uiso 1 1 calc R
C4 C 0.2713(13) 1.0749(13) -0.0940(9) 0.061(4) Uani 1 1 d .
H4A H 0.2393 1.0971 -0.1450 0.073 Uiso 1 1 calc R
H4B H 0.3209 1.1376 -0.0691 0.073 Uiso 1 1 calc R
C101 C 0.6544(9) 1.0166(9) 0.2362(4) 0.063(4) Uani 1 1 d G
C102 C 0.6455(10) 0.9204(8) 0.2784(6) 0.084(5) Uani 1 1 d G
H102 H 0.5905 0.8642 0.2593 0.101 Uiso 1 1 calc R
C103 C 0.7186(13) 0.9083(10) 0.3490(6) 0.100(7) Uani 1 1 d G
H103 H 0.7127 0.8439 0.3772 0.120 Uiso 1 1 calc R
C104 C 0.8007(11) 0.9923(13) 0.3776(5) 0.108(7) Uani 1 1 d G
H104 H 0.8497 0.9842 0.4248 0.129 Uiso 1 1 calc R
C105 C 0.8097(9) 1.0885(12) 0.3354(7) 0.092(6) Uani 1 1 d G
H105 H 0.8646 1.1448 0.3545 0.110 Uiso 1 1 calc R
C106 C 0.7365(10) 1.1007(9) 0.2647(6) 0.083(5) Uani 1 1 d G
H106 H 0.7424 1.1650 0.2365 0.100 Uiso 1 1 calc R
C107 C 0.4996(8) 1.1709(7) 0.1371(5) 0.059(3) Uani 1 1 d G
C108 C 0.4936(10) 1.2473(9) 0.0797(6) 0.076(5) Uani 1 1 d G
H108 H 0.5294 1.2288 0.0456 0.091 Uiso 1 1 calc R
C109 C 0.4340(11) 1.3516(9) 0.0733(7) 0.093(6) Uani 1 1 d G
H109 H 0.4299 1.4027 0.0349 0.112 Uiso 1 1 calc R
C110 C 0.3805(10) 1.3793(8) 0.1242(8) 0.095(7) Uani 1 1 d G
H110 H 0.3406 1.4491 0.1199 0.114 Uiso 1 1 calc R
C111 C 0.3865(10) 1.3029(10) 0.1815(7) 0.093(6) Uani 1 1 d G
H111 H 0.3507 1.3215 0.2156 0.111 Uiso 1 1 calc R
C112 C 0.4461(10) 1.1987(9) 0.1880(5) 0.078(5) Uani 1 1 d G
H112 H 0.4502 1.1476 0.2264 0.094 Uiso 1 1 calc R
C201 C 0.0867(8) 1.1976(7) -0.0721(6) 0.059(3) Uani 1 1 d G
C202 C 0.1431(8) 1.2976(9) -0.0387(6) 0.077(5) Uani 1 1 d G
H202 H 0.2170 1.2922 -0.0087 0.092 Uiso 1 1 calc R
C203 C 0.0893(12) 1.4056(7) -0.0502(8) 0.113(8) Uani 1 1 d G
H203 H 0.1270 1.4725 -0.0278 0.136 Uiso 1 1 calc R
C204 C -0.0211(12) 1.4136(8) -0.0951(8) 0.104(7) Uani 1 1 d G
H204 H -0.0572 1.4859 -0.1027 0.125 Uiso 1 1 calc R
C205 C -0.0776(8) 1.3136(10) -0.1285(7) 0.089(6) Uani 1 1 d G
H205 H -0.1514 1.3189 -0.1585 0.107 Uiso 1 1 calc R
C206 C -0.0237(8) 1.2056(8) -0.1170(6) 0.073(4) Uani 1 1 d G
H206 H -0.0615 1.1387 -0.1393 0.087 Uiso 1 1 calc R
C207 C 0.0700(8) 0.9495(8) -0.1097(5) 0.062(4) Uani 1 1 d G
C208 C 0.0362(10) 0.9583(9) -0.1855(5) 0.069(4) Uani 1 1 d G
H208 H 0.0593 1.0216 -0.2076 0.083 Uiso 1 1 calc R
C209 C -0.0322(10) 0.8725(11) -0.2283(5) 0.092(6) Uani 1 1 d G
H209 H -0.0548 0.8784 -0.2790 0.111 Uiso 1 1 calc R
C210 C -0.0667(10) 0.7779(9) -0.1953(8) 0.091(6) Uani 1 1 d G
H210 H -0.1125 0.7205 -0.2239 0.109 Uiso 1 1 calc R
C211 C -0.0329(11) 0.7691(8) -0.1195(8) 0.106(8) Uani 1 1 d G
H211 H -0.0560 0.7058 -0.0974 0.128 Uiso 1 1 calc R
C212 C 0.0355(10) 0.8549(9) -0.0767(5) 0.071(4) Uani 1 1 d G
H212 H 0.0581 0.8490 -0.0259 0.085 Uiso 1 1 calc R

loop_
_atom_site_aniso_label
_atom_site_aniso_U_11
_atom_site_aniso_U_22
_atom_site_aniso_U_33
_atom_site_aniso_U_23
_atom_site_aniso_U_13
_atom_site_aniso_U_12
Au1 0.0607(4) 0.0495(4) 0.0655(5) -0.0003(2) 0.0180(3) -0.0001(2)
Au2 0.0600(4) 0.0639(4) 0.0661(5) 0.0027(3) 0.0192(3) 0.0046(3)
P1 0.053(2) 0.051(2) 0.059(2) 0.0008(15) 0.0152(17) 0.0012(15)
P2 0.053(2) 0.054(2) 0.066(2) -0.0011(16) 0.0210(18) -0.0022(16)
N2 0.066(9) 0.075(10) 0.106(14) -0.009(8) 0.026(9) -0.021(7)
N1 0.130(15) 0.068(10) 0.101(13) -0.012(9) 0.023(11) -0.023(10)
C1 0.075(10) 0.067(10) 0.061(10) -0.001(7) -0.009(8) 0.003(8)
C2 0.070(10) 0.075(11) 0.061(11) 0.001(7) 0.027(9) -0.007(8)
C3 0.050(8) 0.061(9) 0.072(10) 0.001(7) 0.018(7) 0.001(6)
C4 0.064(9) 0.050(8) 0.074(10) 0.001(7) 0.029(8) 0.000(7)
C101 0.072(9) 0.054(8) 0.064(10) 0.009(6) 0.022(8) 0.010(7)
C102 0.121(16) 0.064(10) 0.068(12) 0.001(8) 0.030(11) -0.007(10)
C103 0.135(18) 0.095(14) 0.051(12) 0.028(9) 0.004(11) 0.026(13)
C104 0.116(18) 0.102(16) 0.084(16) -0.005(12) 0.001(13) 0.022(14)
C105 0.069(11) 0.111(16) 0.087(15) -0.021(12) 0.013(10) -0.009(11)
C106 0.097(13) 0.088(12) 0.058(11) -0.009(8) 0.014(10) -0.026(10)
C107 0.065(8) 0.045(7) 0.069(10) -0.006(6) 0.024(7) -0.005(6)
C108 0.073(10) 0.063(10) 0.088(13) 0.023(8) 0.021(9) 0.003(8)
C109 0.097(14) 0.064(11) 0.116(17) 0.033(11) 0.028(12) -0.005(10)
C110 0.089(13) 0.056(10) 0.107(16) -0.017(10) -0.015(12) 0.019(9)
C111 0.093(13) 0.077(12) 0.096(15) -0.031(11) 0.014(11) 0.027(10)
C112 0.078(11) 0.066(10) 0.096(13) -0.013(9) 0.034(10) 0.018(8)
C201 0.063(8) 0.051(8) 0.065(9) -0.008(6) 0.024(7) -0.013(7)
C202 0.075(10) 0.058(9) 0.096(13) -0.019(8) 0.024(9) -0.003(8)
C203 0.16(2) 0.060(12) 0.12(2) -0.017(11) 0.043(17) -0.022(13)
C204 0.15(2) 0.063(12) 0.110(17) 0.002(11) 0.051(16) 0.033(13)
C205 0.086(12) 0.077(12) 0.113(16) 0.016(11) 0.044(11) 0.029(10)
C206 0.088(11) 0.052(8) 0.074(11) 0.003(7) 0.018(9) 0.008(8)
C207 0.056(8) 0.048(8) 0.080(11) 0.005(7) 0.018(8) -0.001(6)
C208 0.072(10) 0.057(9) 0.078(12) -0.003(7) 0.024(9) 0.001(7)
C209 0.074(11) 0.093(14) 0.093(15) -0.044(11) 0.001(10) 0.000(10)
C210 0.083(12) 0.062(11) 0.127(18) -0.039(11) 0.032(12) -0.011(9)
C211 0.103(15) 0.045(9) 0.19(3) -0.017(12) 0.071(16) -0.019(10)
C212 0.072(10) 0.055(9) 0.085(12) -0.001(7) 0.021(9) 0.008(7)

loop_
_atom_type_symbol
_atom_type_description
_atom_type_scat_dispersion_real
_atom_type_scat_dispersion_imag
_atom_type_scat_source
C C 0.0033 0.0016 'International Tables Vol C Tables 4.2.6.8 and 6.1.1.4'
H H 0.0000 0.0000 'International Tables Vol C Tables 4.2.6.8 and 6.1.1.4'
N N 0.0061 0.0033 'International Tables Vol C Tables 4.2.6.8 and 6.1.1.4'
P P 0.1023 0.0942 'International Tables Vol C Tables 4.2.6.8 and 6.1.1.4'
Au Au -2.0133 8.8022 'International Tables Vol C Tables 4.2.6.8 and 6.1.1.4'

loop_
_geom_angle_atom_site_label_1
_geom_angle_atom_site_label_2
_geom_angle_atom_site_label_3
_geom_angle
_geom_angle_site_symmetry_1
C1 Au1 P1 172.5(6) .
C1 Au1 Au2 88.4(5) .
P1 Au1 Au2 96.76(10) .
C2 Au2 P2 176.1(5) .
C2 Au2 Au1 75.1(5) .
P2 Au2 Au1 108.42(11) .
C101 P1 C107 104.9(5) .
C101 P1 C3 104.1(7) .
C107 P1 C3 106.1(6) .
C101 P1 Au1 113.8(4) .
C107 P1 Au1 116.4(4) .
C3 P1 Au1 110.5(5) .
C207 P2 C201 107.7(5) .
C207 P2 C4 104.0(7) .
C201 P2 C4 104.5(6) .
C207 P2 Au2 114.2(4) .
C201 P2 Au2 111.3(4) .
C4 P2 Au2 114.5(5) .
N1 C1 Au1 174.9(18) .
N2 C2 Au2 179.4(17) .
C4 C3 P1 112.2(10) 3_675
C3 C4 P2 112.9(10) 3_675
C102 C101 C106 120.0 .
C102 C101 P1 119.9(6) .
C106 C101 P1 120.0(6) .
C103 C102 C101 120.0 .
C102 C103 C104 120.0 .
C105 C104 C103 120.0 .
C104 C105 C106 120.0 .
C105 C106 C101 120.0 .
C108 C107 C112 120.0 .
C108 C107 P1 121.6(6) .
C112 C107 P1 118.1(6) .
C107 C108 C109 120.0 .
C110 C109 C108 120.0 .
C111 C110 C109 120.0 .
C110 C111 C112 120.0 .
C111 C112 C107 120.0 .
C202 C201 C206 120.0 .
C202 C201 P2 118.0(6) .
C206 C201 P2 121.9(6) .
C201 C202 C203 120.0 .
C204 C203 C202 120.0 .
C205 C204 C203 120.0 .
C206 C205 C204 120.0 .
C205 C206 C201 120.0 .
C208 C207 C212 120.0 .
C208 C207 P2 120.2(6) .
C212 C207 P2 119.8(6) .
C207 C208 C209 120.0 .
C210 C209 C208 120.0 .
C211 C210 C209 120.0 .
C210 C211 C212 120.0 .
C211 C212 C207 120.0 .

loop_
_geom_bond_atom_site_label_1
_geom_bond_atom_site_label_2
_geom_bond_distance
_geom_bond_site_symmetry_2
Au1 C1 1.985(17) .
Au1 P1 2.282(4) .
Au1 Au2 3.1758(11) .
Au2 C2 1.978(18) .
Au2 P2 2.283(4) .
P1 C101 1.808(9) .
P1 C107 1.804(8) .
P1 C3 1.822(15) .
P2 C207 1.800(8) .
P2 C201 1.805(8) .
P2 C4 1.809(14) .
N2 C2 1.15(2) .
N1 C1 1.15(2) .
C3 C4 1.54(2) 3_675
C4 C3 1.54(2) 3_675
C101 C102 1.3900 .
C101 C106 1.3900 .
C102 C103 1.3900 .
C103 C104 1.3900 .
C104 C105 1.3900 .
C105 C106 1.3900 .
C107 C108 1.3900 .
C107 C112 1.3900 .
C108 C109 1.3900 .
C109 C110 1.3900 .
C110 C111 1.3900 .
C111 C112 1.3900 .
C201 C202 1.3900 .
C201 C206 1.3900 .
C202 C203 1.3900 .
C203 C204 1.3900 .
C204 C205 1.3900 .
C205 C206 1.3900 .
C207 C208 1.3900 .
C207 C212 1.3900 .
C208 C209 1.3900 .
C209 C210 1.3900 .
C210 C211 1.3900 .
C211 C212 1.3900 .
